data_7244976
loop_
_publ_author_name
'Sugimoto, Akira'
'Kusumoto, Sotaro'
'Nakaya, Manabu'
'Sekine, Yoshihiro'
'Lindoy, Leonard F.'
'Hayami, Shinya'

_publ_section_title
;
 Modulation of the elasticity of single crystal, 1-D metal
 dimethylglyoximato complexes via solid solution effect
;
_journal_name_full CrystEngComm
_journal_paper_doi 10.1039/D2CE00402J
_journal_year 2022
_chemical_formula_moiety 'C8 H14 N4 O4 Pt'
_chemical_formula_sum 'C8 H14 N4 O4 Pt'
_chemical_formula_weight 425.32
_space_group_crystal_system orthorhombic
_space_group_IT_number 72
_space_group_name_Hall '-I 2 2c'
_space_group_name_H-M_alt 'I b a m'
_atom_sites_solution_hydrogens geom
_atom_sites_solution_primary dual
_audit_creation_date 2022-02-03
_audit_creation_method
;
Olex2 1.3
(compiled 2020.11.12 svn.r5f609507 for OlexSys, GUI svn.r6408)
;
_audit_update_record
;
2022-02-03 deposited with the CCDC.	2022-05-23 downloaded from the CCDC.
;
_cell_angle_alpha 90
_cell_angle_beta 90
_cell_angle_gamma 90
_cell_formula_units_Z 4
_cell_length_a 16.2744(11)
_cell_length_b 10.6919(7)
_cell_length_c 6.3727(4)
_cell_measurement_reflns_used 1528
_cell_measurement_temperature 123
_cell_measurement_theta_max 29.7350
_cell_measurement_theta_min 2.4530
_cell_volume 1108.88(13)
_computing_cell_refinement 'CrysAlisPro 1.171.40.15 (Rigaku OD, 2018)'
_computing_data_collection 'CrysAlisPro 1.171.40.15 (Rigaku OD, 2018)'
_computing_data_reduction 'CrysAlisPro 1.171.40.15 (Rigaku OD, 2018)'
_computing_molecular_graphics 'Olex2 1.3 (Dolomanov et al., 2009)'
_computing_publication_material 'Olex2 1.3 (Dolomanov et al., 2009)'
_computing_structure_refinement 'SHELXL 2018/3 (Sheldrick, 2015)'
_computing_structure_solution 'SHELXT 2014/5 (Sheldrick, 2014)'
_diffrn_ambient_temperature 123
_diffrn_detector CCD
_diffrn_detector_area_resol_mean 28.5714
_diffrn_detector_type 'Rigaku Saturn724+'
_diffrn_measured_fraction_theta_full 1.000
_diffrn_measured_fraction_theta_max 0.874
_diffrn_measurement_details
;
List of Runs (angles in degrees, time in seconds):

  # Type    Start    End  Width  t~exp~   \w     \q     \k     \f   Frames
#--------------------------------------------------------------------------
  1  \w    -84.00  -9.00   0.50    3.21    --    5.00  45.00 150.00  150
  2  \w     -1.00  42.00   0.50    3.21    --    5.00  45.00 150.00   86
  3  \w    -92.00 -30.00   0.50    3.21    --   -8.70  45.00  60.00  124
;
_diffrn_measurement_device 'AFC12 (Right): Kappa 3 circle'
_diffrn_measurement_device_type 'XtaLAB AFC10 (RCD3): fixed-chi single'
_diffrn_measurement_method 'profile data from \w-scans'
_diffrn_measurement_specimen_support 'Mitegen 50um'
_diffrn_orient_matrix_type 'CrysAlisPro convention (1999,Acta A55,543-557)'
_diffrn_orient_matrix_UB_11 0.0137117000
_diffrn_orient_matrix_UB_12 -0.0630403000
_diffrn_orient_matrix_UB_13 0.0008341000
_diffrn_orient_matrix_UB_21 0.0412755000
_diffrn_orient_matrix_UB_22 0.0208888000
_diffrn_orient_matrix_UB_23 -0.0063503000
_diffrn_orient_matrix_UB_31 0.0024125000
_diffrn_orient_matrix_UB_32 0.0014943000
_diffrn_orient_matrix_UB_33 0.1110328000
_diffrn_radiation_collimation 0.3
_diffrn_radiation_monochromator mirror
_diffrn_radiation_probe x-ray
_diffrn_radiation_type MoK\a
_diffrn_radiation_wavelength 0.71073
_diffrn_reflns_av_R_equivalents 0.0217
_diffrn_reflns_av_unetI/netI 0.0210
_diffrn_reflns_Laue_measured_fraction_full 1.000
_diffrn_reflns_Laue_measured_fraction_max 0.874
_diffrn_reflns_limit_h_max 20
_diffrn_reflns_limit_h_min -22
_diffrn_reflns_limit_k_max 12
_diffrn_reflns_limit_k_min -14
_diffrn_reflns_limit_l_max 7
_diffrn_reflns_limit_l_min -8
_diffrn_reflns_number 3042
_diffrn_reflns_point_group_measured_fraction_full 1.000
_diffrn_reflns_point_group_measured_fraction_max 0.874
_diffrn_reflns_theta_full 25.242
_diffrn_reflns_theta_max 29.803
_diffrn_reflns_theta_min 2.279
_diffrn_source 'Rotating Anode'
_diffrn_source_current 24.0
_diffrn_source_power 1.2
_diffrn_source_target Mo
_diffrn_source_type 'Rigaku (Mo) X-ray Source'
_diffrn_source_voltage 50.0
_exptl_absorpt_coefficient_mu 12.665
_exptl_absorpt_correction_T_max 1.00000
_exptl_absorpt_correction_T_min 0.70535
_exptl_absorpt_correction_type multi-scan
_exptl_absorpt_process_details
;
CrysAlisPro 1.171.40.15 (Rigaku Oxford Diffraction, 2018)
Empirical absorption correction using spherical harmonics,
 implemented in SCALE3 ABSPACK scaling algorithm.
;
_exptl_crystal_colour 'clear dark red'
_exptl_crystal_colour_lustre clear
_exptl_crystal_colour_modifier dark
_exptl_crystal_colour_primary red
_exptl_crystal_density_diffrn 2.548
_exptl_crystal_description needle
_exptl_crystal_F_000 800
_exptl_crystal_size_max 0.1
_exptl_crystal_size_mid 0.01
_exptl_crystal_size_min 0.01
_refine_diff_density_max 1.665
_refine_diff_density_min -1.304
_refine_diff_density_rms 0.158
_refine_ls_extinction_method none
_refine_ls_goodness_of_fit_ref 1.111
_refine_ls_hydrogen_treatment constr
_refine_ls_matrix_type full
_refine_ls_number_parameters 56
_refine_ls_number_reflns 761
_refine_ls_number_restraints 0
_refine_ls_restrained_S_all 1.111
_refine_ls_R_factor_all 0.0215
_refine_ls_R_factor_gt 0.0170
_refine_ls_shift/su_max 0.000
_refine_ls_shift/su_mean 0.000
_refine_ls_structure_factor_coef Fsqd
_refine_ls_weighting_details 'w=1/[\s^2^(Fo^2^)+(0.0263P)^2^+0.1950P] where P=(Fo^2^+2Fc^2^)/3'
_refine_ls_weighting_scheme calc
_refine_ls_wR_factor_gt 0.0439
_refine_ls_wR_factor_ref 0.0456
_reflns_Friedel_coverage 0.000
_reflns_number_gt 624
_reflns_number_total 761
_reflns_threshold_expression 'I > 2\s(I)'
_cod_data_source_file d2ce00402j2.cif
_cod_data_source_block Pt(HDMG)2
_cod_database_code 7244976
_shelx_shelxl_version_number 2018/3
_chemical_oxdiff_formula 'Pt C N O'
_chemical_oxdiff_usercomment 100
_shelx_space_group_comment
;
The symmetry employed for this shelxl refinement is uniquely defined
by the following loop, which should always be used as a source of
symmetry information in preference to the above space-group names.
They are only intended as comments.
;
_diffrn_oxdiff_ac4_digest_frames
;
01558bf129a7154c19822fa075033778eb003601e17
;
_reflns_odcompleteness_completeness 100.00
_reflns_odcompleteness_iscentric 1
_reflns_odcompleteness_theta 26.32
_olex2_refinement_description
;
1. Fixed Uiso
 At 1.5 times of:
  All C(H,H,H) groups, All O(H) groups
2. Others
 Fixed Sof: H3(0.5) H3A(0.5) H3B(0.5) H3C(0.5) H2A(0.5) H2B(0.5) H2C(0.5)
3.a Idealised Me refined as rotating group:
 C3(H3A,H3B,H3C), C2(H2A,H2B,H2C)
3.b Idealised tetrahedral OH refined as rotating group:
 O3(H3)
;
_olex2_submission_special_instructions 'No special instructions were received'
_oxdiff_exptl_absorpt_empirical_details
;
Empirical correction (ABSPACK) includes:
- Absorption correction using spherical harmonics
- Frame scaling
;
_oxdiff_exptl_absorpt_empirical_full_max 1.268
_oxdiff_exptl_absorpt_empirical_full_min 0.796

loop_
_space_group_symop_operation_xyz
'x, y, z'
'-x, -y, z'
'-x+1/2, y+1/2, -z'
'x+1/2, -y+1/2, -z'
'x+1/2, y+1/2, z+1/2'
'-x+1/2, -y+1/2, z+1/2'
'-x+1, y+1, -z+1/2'
'x+1, -y+1, -z+1/2'
'-x, -y, -z'
'x, y, -z'
'x-1/2, -y-1/2, z'
'-x-1/2, y-1/2, z'
'-x+1/2, -y+1/2, -z+1/2'
'x+1/2, y+1/2, -z+1/2'
'x, -y, z+1/2'
'-x, y, z+1/2'

loop_
_atom_site_label
_atom_site_type_symbol
_atom_site_fract_x
_atom_site_fract_y
_atom_site_fract_z
_atom_site_U_iso_or_equiv
_atom_site_adp_type
_atom_site_occupancy
_atom_site_site_symmetry_order
_atom_site_calc_flag
_atom_site_refinement_flags_posn
_atom_site_refinement_flags_adp
_atom_site_refinement_flags_occupancy
_atom_site_disorder_assembly
_atom_site_disorder_group
Pt1 Pt 0.500000 0.500000 0.500000 0.00897(10) Uani 1 4 d S T P . .
O3 O 0.55162(17) 0.7627(3) 0.500000 0.0156(6) Uani 1 2 d S T P . .
H3 H 0.592883 0.725302 0.538894 0.023 Uiso 0.5 1 calc R U P . .
O4 O 0.33269(18) 0.4117(3) 0.500000 0.0162(6) Uani 1 2 d S T P . .
N2 N 0.3788(3) 0.5138(3) 0.500000 0.0127(8) Uani 1 2 d S T P . .
N1 N 0.4856(2) 0.6820(4) 0.500000 0.0133(8) Uani 1 2 d S T P . .
C3 C 0.2587(2) 0.6487(4) 0.500000 0.0207(9) Uani 1 2 d S T P . .
H3A H 0.237524 0.637120 0.639299 0.031 Uiso 0.5 1 calc R U P A -1
H3B H 0.232608 0.590585 0.406357 0.031 Uiso 0.5 1 calc R U P A -1
H3C H 0.247605 0.732567 0.454345 0.031 Uiso 0.5 1 calc R U P A -1
C1 C 0.3486(3) 0.6267(4) 0.500000 0.0137(8) Uani 1 2 d S T P . .
C2 C 0.3939(3) 0.8623(3) 0.500000 0.0181(9) Uani 1 2 d S T P . .
H2A H 0.404481 0.895980 0.362962 0.027 Uiso 0.5 1 calc R U P B -1
H2B H 0.428578 0.903172 0.600833 0.027 Uiso 0.5 1 calc R U P B -1
H2C H 0.337371 0.875951 0.536206 0.027 Uiso 0.5 1 calc R U P B -1
C0AA C 0.4115(2) 0.7258(4) 0.500000 0.0143(8) Uani 1 2 d S T P . .

loop_
_atom_site_aniso_label
_atom_site_aniso_U_11
_atom_site_aniso_U_22
_atom_site_aniso_U_33
_atom_site_aniso_U_23
_atom_site_aniso_U_13
_atom_site_aniso_U_12
Pt1 0.00962(13) 0.00944(14) 0.00785(14) 0.000 0.000 -0.00019(7)
O3 0.0128(13) 0.0127(13) 0.0213(16) 0.000 0.000 -0.0055(12)
O4 0.0128(14) 0.0150(14) 0.0206(16) 0.000 0.000 -0.0069(12)
N2 0.0133(19) 0.0142(17) 0.0104(18) 0.000 0.000 0.0018(12)
N1 0.0164(17) 0.0105(18) 0.0130(19) 0.000 0.000 -0.0023(13)
C3 0.015(2) 0.021(2) 0.026(2) 0.000 0.000 0.0016(16)
C1 0.016(2) 0.0162(18) 0.0085(18) 0.000 0.000 0.0025(16)
C2 0.020(2) 0.0143(18) 0.020(2) 0.000 0.000 0.0047(15)
C0AA 0.015(2) 0.0173(19) 0.0106(19) 0.000 0.000 0.0011(16)

loop_
_atom_type_symbol
_atom_type_description
_atom_type_scat_dispersion_real
_atom_type_scat_dispersion_imag
_atom_type_scat_source
C C 0.0033 0.0016 'International Tables Vol C Tables 4.2.6.8 and 6.1.1.4'
H H 0.0000 0.0000 'International Tables Vol C Tables 4.2.6.8 and 6.1.1.4'
N N 0.0061 0.0033 'International Tables Vol C Tables 4.2.6.8 and 6.1.1.4'
O O 0.0106 0.0060 'International Tables Vol C Tables 4.2.6.8 and 6.1.1.4'
Pt Pt -1.7033 8.3905 'International Tables Vol C Tables 4.2.6.8 and 6.1.1.4'

loop_
_geom_angle_atom_site_label_1
_geom_angle_atom_site_label_2
_geom_angle_atom_site_label_3
_geom_angle
_geom_angle_site_symmetry_1
_geom_angle_site_symmetry_3
_geom_angle_publ_flag
Pt1 Pt1 Pt1 180.0 7_545 7_546 ?
N2 Pt1 Pt1 90.0 9_666 7_545 ?
N2 Pt1 Pt1 90.0 . 7_546 ?
N2 Pt1 Pt1 90.0 9_666 7_546 ?
N2 Pt1 Pt1 90.0 . 7_545 ?
N2 Pt1 N2 180.0 . 9_666 ?
N1 Pt1 Pt1 90.0 . 7_546 ?
N1 Pt1 Pt1 90.0 . 7_545 ?
N1 Pt1 Pt1 90.0 9_666 7_545 ?
N1 Pt1 Pt1 90.0 9_666 7_546 ?
N1 Pt1 N2 78.87(12) 9_666 9_666 ?
N1 Pt1 N2 78.87(12) . . ?
N1 Pt1 N2 101.13(12) 9_666 . ?
N1 Pt1 N2 101.13(12) . 9_666 ?
N1 Pt1 N1 180.0 . 9_666 ?
H3 O3 H3 35.2 . 10_556 ?
N1 O3 H3 109.5(10) . 10_556 ?
N1 O3 H3 109.5 . . ?
O4 N2 Pt1 120.2(2) . . ?
C1 N2 Pt1 116.4(3) . . ?
C1 N2 O4 123.4(4) . . ?
O3 N1 Pt1 121.9(3) . . ?
C0AA N1 Pt1 118.1(3) . . ?
C0AA N1 O3 120.1(4) . . ?
H3A C3 H3B 109.5 . . ?
H3A C3 H3C 109.5 . . ?
H3B C3 H3C 109.5 . . ?
C1 C3 H3A 109.5 . . ?
C1 C3 H3B 109.5 . . ?
C1 C3 H3C 109.5 . . ?
N2 C1 C3 121.3(4) . . ?
N2 C1 C0AA 113.9(4) . . ?
C0AA C1 C3 124.9(3) . . ?
H2A C2 H2B 109.5 . . ?
H2A C2 H2C 109.5 . . ?
H2B C2 H2C 109.5 . . ?
C0AA C2 H2A 109.5 . . ?
C0AA C2 H2B 109.5 . . ?
C0AA C2 H2C 109.5 . . ?
N1 C0AA C1 112.8(3) . . ?
N1 C0AA C2 122.3(4) . . ?
C1 C0AA C2 124.9(3) . . ?

loop_
_geom_bond_atom_site_label_1
_geom_bond_atom_site_label_2
_geom_bond_distance
_geom_bond_site_symmetry_2
_geom_bond_publ_flag
Pt1 Pt1 3.1864(2) 7_546 ?
Pt1 Pt1 3.1864(2) 7_545 ?
Pt1 N2 1.978(4) 9_666 ?
Pt1 N2 1.978(4) . ?
Pt1 N1 1.960(4) . ?
Pt1 N1 1.960(4) 9_666 ?
O3 H3 0.82(4) 10_556 ?
O3 H3 0.8200 . ?
O3 N1 1.378(4) . ?
O4 N2 1.324(4) . ?
N2 C1 1.303(5) . ?
N1 C0AA 1.293(5) . ?
C3 H3A 0.9600 . ?
C3 H3B 0.9600 . ?
C3 H3C 0.9600 . ?
C3 C1 1.483(5) . ?
C1 C0AA 1.473(6) . ?
C2 H2A 0.9600 . ?
C2 H2B 0.9600 . ?
C2 H2C 0.9600 . ?
C2 C0AA 1.488(5) . ?

loop_
_geom_torsion_atom_site_label_1
_geom_torsion_atom_site_label_2
_geom_torsion_atom_site_label_3
_geom_torsion_atom_site_label_4
_geom_torsion
_geom_torsion_site_symmetry_1
_geom_torsion_site_symmetry_2
_geom_torsion_site_symmetry_3
_geom_torsion_site_symmetry_4
_geom_torsion_publ_flag
Pt1 N2 C1 C3 180.0 . . . . ?
Pt1 N2 C1 C0AA 0.0 . . . . ?
Pt1 N1 C0AA C1 0.0 . . . . ?
Pt1 N1 C0AA C2 180.0 . . . . ?
O3 N1 C0AA C1 180.0 . . . . ?
O3 N1 C0AA C2 0.0 . . . . ?
O4 N2 C1 C3 0.0 . . . . ?
O4 N2 C1 C0AA 180.0 . . . . ?
N2 C1 C0AA N1 0.0 . . . . ?
N2 C1 C0AA C2 180.0 . . . . ?
C3 C1 C0AA N1 180.0 . . . . ?
C3 C1 C0AA C2 0.0 . . . . ?
